data_7230727
loop_
_publ_author_name
'Colinas, Ian R.'
'Rojas-Andrade, Mauricio D.'
'Chakraborty, Indranil'
'Oliver, Scott R. J.'

_publ_section_title
;
 Two structurally diverse Zn-based coordination polymers with excellent
 antibacterial activity
;
_journal_issue 24
_journal_name_full CrystEngComm
_journal_page_first 3353
_journal_paper_doi 10.1039/C8CE00394G
_journal_volume 20
_journal_year 2018
_chemical_formula_moiety '1.5(C10 H16 N2 O4 Zn), 3(Cl O4), 3(C10 H8 N2), H2 O'
_chemical_formula_sum 'C45 H50 Cl3 N9 O19 Zn1.5'
_chemical_formula_weight 1225.34
_space_group_crystal_system triclinic
_space_group_IT_number 2
_space_group_name_Hall '-P 1'
_space_group_name_H-M_alt 'P -1'
_symmetry_space_group_name_Hall '-P 1'
_symmetry_space_group_name_H-M 'P -1'
_atom_sites_solution_hydrogens mixed
_audit_creation_date 2018-05-07
_audit_creation_method
;
Olex2 1.2
(compiled Apr  3 2018 11:26:26 for OlexSys, GUI svn.r5486)
;
_audit_update_record
;
2018-05-21 deposited with the CCDC.
2018-05-24 downloaded from the CCDC.
;
_cell_angle_alpha 106.412(7)
_cell_angle_beta 98.879(6)
_cell_angle_gamma 105.061(6)
_cell_formula_units_Z 2
_cell_length_a 11.314(6)
_cell_length_b 15.217(9)
_cell_length_c 17.158(10)
_cell_measurement_reflns_used 3513
_cell_measurement_temperature 273(2)
_cell_measurement_theta_max 24.879
_cell_measurement_theta_min 2.479
_cell_volume 2652(3)
_computing_cell_refinement 'Bruker SAINT'
_computing_data_collection 'Bruker APEX2'
_computing_data_reduction 'Bruker SAINT'
_computing_molecular_graphics 'Olex2 (Dolomanov et al., 2009)'
_computing_publication_material 'Olex2 (Dolomanov et al., 2009)'
_computing_structure_refinement 'ShelXL (Sheldrick, 2015)'
_computing_structure_solution 'ShelXT (Sheldrick, 2015)'
_diffrn_ambient_temperature 273.15
_diffrn_measured_fraction_theta_full 0.897
_diffrn_measured_fraction_theta_max 0.904
_diffrn_measurement_device_type 'Bruker APEX-II CCD'
_diffrn_measurement_method '\w scans'
_diffrn_radiation_type MoK\a
_diffrn_radiation_wavelength 0.71073
_diffrn_reflns_av_unetI/netI 0.0617
_diffrn_reflns_Laue_measured_fraction_full 0.897
_diffrn_reflns_Laue_measured_fraction_max 0.904
_diffrn_reflns_limit_h_max 13
_diffrn_reflns_limit_h_min -13
_diffrn_reflns_limit_k_max 18
_diffrn_reflns_limit_k_min -18
_diffrn_reflns_limit_l_max 20
_diffrn_reflns_limit_l_min -12
_diffrn_reflns_number 8480
_diffrn_reflns_point_group_measured_fraction_full 0.897
_diffrn_reflns_point_group_measured_fraction_max 0.904
_diffrn_reflns_theta_full 25.097
_diffrn_reflns_theta_max 25.097
_diffrn_reflns_theta_min 2.479
_exptl_absorpt_coefficient_mu 0.917
_exptl_absorpt_correction_T_max 0.7452
_exptl_absorpt_correction_T_min 0.6231
_exptl_absorpt_correction_type multi-scan
_exptl_absorpt_process_details 'SADABS 2014/5'
_exptl_crystal_colour colorless
_exptl_crystal_density_diffrn 1.534
_exptl_crystal_description plate
_exptl_crystal_F_000 1262
_exptl_crystal_size_max 0.2
_exptl_crystal_size_mid 0.18
_exptl_crystal_size_min 0.06
_refine_diff_density_max 0.799
_refine_diff_density_min -0.849
_refine_diff_density_rms 0.084
_refine_ls_extinction_method none
_refine_ls_goodness_of_fit_ref 1.027
_refine_ls_hydrogen_treatment mixed
_refine_ls_matrix_type full
_refine_ls_number_parameters 738
_refine_ls_number_reflns 8480
_refine_ls_number_restraints 23
_refine_ls_restrained_S_all 1.026
_refine_ls_R_factor_all 0.0915
_refine_ls_R_factor_gt 0.0672
_refine_ls_shift/su_max 0.000
_refine_ls_shift/su_mean 0.000
_refine_ls_structure_factor_coef Fsqd
_refine_ls_weighting_details 'w=1/[\s^2^(Fo^2^)+(0.0827P)^2^+5.4215P] where P=(Fo^2^+2Fc^2^)/3'
_refine_ls_weighting_scheme calc
_refine_ls_wR_factor_gt 0.1679
_refine_ls_wR_factor_ref 0.1820
_reflns_Friedel_coverage 0.000
_reflns_number_gt 6298
_reflns_number_total 8480
_reflns_threshold_expression 'I > 2\s(I)'
_cod_data_source_file c8ce00394g2.cif
_cod_data_source_block xsc1655_0m
_cod_depositor_comments 'Adding full bibliography for 7230727--7230728.cif.'
_cod_original_formula_sum 'C45 H50 Cl3 N9 O19 Zn1.50'
_cod_database_code 7230727
_shelx_shelxl_version_number 2018/3
_shelx_space_group_comment
;
The symmetry employed for this shelxl refinement is uniquely defined
by the following loop, which should always be used as a source of
symmetry information in preference to the above space-group names.
They are only intended as comments.
;
_olex2_refinement_description
;
1. Twinned data refinement
 Scales: 0.888(2)
 0.112(2)
2. Fixed Uiso
 At 1.2 times of:
  All C(H) groups
 At 1.5 times of:
  All O(H,H) groups
3. Restrained distances
 O2-H2A = O2-H2B
 0.85 with sigma of 0.02
 O3-H3A = O3-H3B
 0.85 with sigma of 0.02
 O4-H4A = O4-H4B
 0.85 with sigma of 0.02
 O5-H5A = O5-H5B
 0.85 with sigma of 0.02
 O6-H6A = O6-H6B
 0.85 with sigma of 0.02
 O19-H19A = O19-H19B
 0.85 with sigma of 0.02
 H2A-H2B
 1.34 with sigma of 0.04
 H3A-H3B
 1.34 with sigma of 0.04
 H4A-H4B
 1.34 with sigma of 0.04
 H5A-H5B
 1.34 with sigma of 0.04
 H6A-H6B
 1.34 with sigma of 0.04
 H19A-H19B
 1.34 with sigma of 0.04
 Zn1-H2A \\sim Zn1-H2B
 with sigma of 0.02
 Zn1-H3A \\sim Zn1-H3B
 with sigma of 0.02
 Zn1-H4A \\sim Zn1-H4B
 with sigma of 0.02
 Zn2-H5A \\sim Zn2-H5B
 with sigma of 0.02
 Zn2-H6A \\sim Zn2-H6B
 with sigma of 0.02
4.a Rotating group:
 O1(H1A,H1B)
4.b Aromatic/amide H refined with riding coordinates:
 C2(H2), C10(H10), C4(H4), C14(H14), C12(H12), C5(H5), C9(H9), C15(H15),
 C1(H1), C8(H8), C7(H7), C27(H27), C39(H39), C40(H40), C35(H35), C11(H11),
 C29(H29), C17(H17), C34(H34), C30(H30), C25(H25), C22(H22), C26(H26), C37(H37),
  C24(H24), C43(H43), C36(H36), C19(H19), C32(H32), C16(H16), C46(H46),
 C20(H20), C23(H23), C33(H33), C44(H44), C45(H45)
;
_olex2_submission_special_instructions 'No special instructions were received'

loop_
_space_group_symop_operation_xyz
'x, y, z'
'-x, -y, -z'

loop_
_atom_site_label
_atom_site_type_symbol
_atom_site_fract_x
_atom_site_fract_y
_atom_site_fract_z
_atom_site_U_iso_or_equiv
_atom_site_adp_type
_atom_site_occupancy
_atom_site_site_symmetry_order
_atom_site_calc_flag
_atom_site_refinement_flags_posn
_atom_site_refinement_flags_adp
_atom_site_refinement_flags_occupancy
Zn1 Zn 0.64974(5) 0.65103(4) 0.32097(4) 0.0338(2) Uani 1 1 d D . .
Zn2 Zn 1.000000 1.000000 1.000000 0.0380(3) Uani 1 2 d DS T P
Cl3 Cl 0.56466(18) 0.36966(12) 0.01649(12) 0.0649(5) Uani 1 1 d . . .
Cl2 Cl 0.91433(18) 0.69153(12) 0.63627(12) 0.0684(5) Uani 1 1 d . . .
Cl1 Cl 0.8224(2) 1.00418(16) 0.70786(17) 0.0880(7) Uani 1 1 d . . .
O3 O 0.5785(4) 0.5022(3) 0.2429(3) 0.0492(10) Uani 1 1 d D . .
H3A H 0.574(7) 0.484(3) 0.1906(14) 0.074 Uiso 1 1 d DR . .
H3B H 0.586(7) 0.456(2) 0.257(2) 0.074 Uiso 1 1 d DR . .
O4 O 0.6438(4) 0.6842(3) 0.2078(3) 0.0462(10) Uani 1 1 d D . .
H4A H 0.595(5) 0.646(3) 0.1615(18) 0.069 Uiso 1 1 d DR . .
H4B H 0.649(6) 0.7400(18) 0.206(3) 0.069 Uiso 1 1 d DR . .
O2 O 0.6614(4) 0.6142(3) 0.4327(3) 0.0467(10) Uani 1 1 d D . .
H2A H 0.650(6) 0.5566(17) 0.430(3) 0.070 Uiso 1 1 d DR . .
H2B H 0.727(4) 0.646(3) 0.473(2) 0.070 Uiso 1 1 d DR . .
O6 O 1.0176(4) 1.0939(3) 0.9270(3) 0.0502(11) Uani 1 1 d D . .
H6A H 0.972(6) 1.075(3) 0.8768(19) 0.075 Uiso 1 1 d DR . .
H6B H 1.027(7) 1.1520(17) 0.945(2) 0.075 Uiso 1 1 d DR . .
O5 O 0.9244(4) 0.8800(3) 0.8847(3) 0.0519(11) Uani 1 1 d D . .
H5A H 0.901(7) 0.883(3) 0.8361(15) 0.078 Uiso 1 1 d DR . .
H5B H 0.917(7) 0.8218(17) 0.875(2) 0.078 Uiso 1 1 d DR . .
O1 O 0.7201(4) 0.8000(3) 0.3964(3) 0.0556(12) Uani 1 1 d . . .
H1A H 0.659085 0.823400 0.399380 0.083 Uiso 1 1 d GR . .
H1B H 0.772283 0.831276 0.374754 0.083 Uiso 1 1 d GR . .
N1 N 0.4628(4) 0.6494(3) 0.3210(3) 0.0339(10) Uani 1 1 d . . .
N2 N -0.1602(4) 0.6560(3) 0.3250(3) 0.0352(10) Uani 1 1 d . . .
N3 N 0.8156(4) 0.9993(3) 1.0033(3) 0.0392(11) Uani 1 1 d . . .
C3 C 0.2176(4) 0.6525(3) 0.3247(3) 0.0287(11) Uani 1 1 d . . .
C6 C 0.0870(5) 0.6538(3) 0.3262(3) 0.0296(11) Uani 1 1 d . . .
C13 C 0.5651(5) 0.9999(4) 1.0012(3) 0.0329(12) Uani 1 1 d . . .
C2 C 0.3061(5) 0.7280(4) 0.3153(4) 0.0411(14) Uani 1 1 d . . .
H2 H 0.284633 0.781397 0.309950 0.049 Uiso 1 1 calc R . .
C10 C -0.0032(5) 0.5792(4) 0.3360(4) 0.0389(13) Uani 1 1 d . . .
H10 H 0.017750 0.526240 0.342956 0.047 Uiso 1 1 calc R . .
N7 N 0.6510(6) -0.0321(4) 0.4258(4) 0.0614(15) Uani 1 1 d . . .
C4 C 0.2550(5) 0.5739(4) 0.3325(3) 0.0352(12) Uani 1 1 d . . .
H4 H 0.198891 0.521335 0.339098 0.042 Uiso 1 1 calc R . .
N6 N 0.6563(7) 0.4434(4) 0.4542(4) 0.0633(16) Uani 1 1 d . . .
C28 C 0.6562(6) 0.2589(4) 0.4528(3) 0.0441(14) Uani 1 1 d . . .
O11 O 0.9754(6) 0.7829(4) 0.6984(4) 0.102(2) Uani 1 1 d . . .
C21 C 0.9506(6) 0.4299(4) 0.8933(3) 0.0460(15) Uani 1 1 d . . .
C14 C 0.5982(5) 0.9163(4) 0.9917(4) 0.0407(13) Uani 1 1 d . . .
H14 H 0.537185 0.858236 0.984069 0.049 Uiso 1 1 calc R . .
C12 C 0.6631(5) 1.0836(4) 1.0128(4) 0.0433(14) Uani 1 1 d . . .
H12 H 0.647010 1.141921 1.020190 0.052 Uiso 1 1 calc R . .
C5 C 0.3770(5) 0.5762(4) 0.3301(3) 0.0364(12) Uani 1 1 d . . .
H5 H 0.401059 0.523682 0.335107 0.044 Uiso 1 1 calc R . .
C9 C -0.1235(5) 0.5828(4) 0.3356(4) 0.0408(13) Uani 1 1 d . . .
H9 H -0.181686 0.532047 0.343167 0.049 Uiso 1 1 calc R . .
N4 N 0.8969(8) 0.6906(4) 0.8670(4) 0.0714(18) Uani 1 1 d . . .
N8 N 0.6424(7) 0.8614(4) 0.2033(4) 0.0671(16) Uani 1 1 d . . .
C15 C 0.7214(5) 0.9195(4) 0.9934(4) 0.0431(14) Uani 1 1 d . . .
H15 H 0.740418 0.862412 0.987257 0.052 Uiso 1 1 calc R . .
N5 N 0.9895(7) 0.2646(4) 0.9177(4) 0.0737(19) Uani 1 1 d . . .
O17 O 0.5686(6) 0.3855(4) -0.0613(3) 0.0865(17) Uani 1 1 d . . .
C1 C 0.4262(5) 0.7244(4) 0.3140(4) 0.0432(14) Uani 1 1 d . . .
H1 H 0.484469 0.776216 0.307942 0.052 Uiso 1 1 calc R . .
C8 C -0.0750(5) 0.7282(4) 0.3160(4) 0.0470(15) Uani 1 1 d . . .
H8 H -0.099047 0.780130 0.309168 0.056 Uiso 1 1 calc R . .
O18 O 0.4402(6) 0.3282(5) 0.0191(5) 0.118(2) Uani 1 1 d . . .
C41 C 0.6152(7) 1.0425(4) 0.2179(4) 0.0502(16) Uani 1 1 d . . .
C18 C 0.9311(6) 0.5202(4) 0.8817(3) 0.0464(15) Uani 1 1 d . . .
C42 C 0.6007(8) 1.1393(4) 0.2258(4) 0.0562(18) Uani 1 1 d . . .
C7 C 0.0474(5) 0.7303(4) 0.3161(4) 0.0452(15) Uani 1 1 d . . .
H7 H 0.103817 0.782787 0.309589 0.054 Uiso 1 1 calc R . .
C31 C 0.6531(6) 0.1588(4) 0.4474(4) 0.0465(15) Uani 1 1 d . . .
C27 C 0.7659(6) 0.3294(4) 0.4585(4) 0.0528(16) Uani 1 1 d . . .
H27 H 0.841915 0.316063 0.461550 0.063 Uiso 1 1 calc R . .
O19 O 0.9297(6) 0.8775(5) 0.5267(5) 0.108(2) Uani 1 1 d D . .
H19A H 0.861(6) 0.861(8) 0.489(5) 0.162 Uiso 1 1 d DR . .
H19B H 0.912(10) 0.837(7) 0.552(6) 0.162 Uiso 1 1 d DR . .
O14 O 0.9796(7) 0.6269(4) 0.6482(5) 0.113(2) Uani 1 1 d . . .
C39 C 0.5115(7) 0.9601(4) 0.1920(4) 0.0551(17) Uani 1 1 d . . .
H39 H 0.430499 0.963988 0.179118 0.066 Uiso 1 1 calc R . .
C40 C 0.5288(7) 0.8709(4) 0.1852(4) 0.0607(18) Uani 1 1 d . . .
H40 H 0.458109 0.815999 0.167215 0.073 Uiso 1 1 calc R . .
C35 C 0.5433(7) 0.0831(4) 0.4198(4) 0.0568(17) Uani 1 1 d . . .
H35 H 0.466594 0.094180 0.407928 0.068 Uiso 1 1 calc R . .
C11 C 0.7822(5) 1.0800(4) 1.0132(4) 0.0428(14) Uani 1 1 d . . .
H11 H 0.844927 1.137168 1.020748 0.051 Uiso 1 1 calc R . .
C29 C 0.5464(7) 0.2847(4) 0.4506(4) 0.0592(18) Uani 1 1 d . . .
H29 H 0.470815 0.241117 0.449467 0.071 Uiso 1 1 calc R . .
N9 N 0.5769(11) 1.3223(5) 0.2425(4) 0.097(3) Uani 1 1 d . . .
C17 C 1.0223(8) 0.5860(5) 0.8660(4) 0.0623(18) Uani 1 1 d . . .
H17 H 1.098434 0.575400 0.860478 0.075 Uiso 1 1 calc R . .
O15 O 0.6352(7) 0.3053(5) 0.0247(5) 0.119(2) Uani 1 1 d . . .
O16 O 0.6235(7) 0.4586(4) 0.0821(4) 0.113(2) Uani 1 1 d . . .
C34 C 0.5450(7) -0.0104(5) 0.4091(4) 0.0638(19) Uani 1 1 d . . .
H34 H 0.468491 -0.060473 0.389455 0.077 Uiso 1 1 calc R . .
C30 C 0.5525(8) 0.3773(5) 0.4501(4) 0.066(2) Uani 1 1 d . . .
H30 H 0.478265 0.393052 0.446717 0.079 Uiso 1 1 calc R . .
C25 C 0.8542(7) 0.3587(5) 0.9007(4) 0.0636(19) Uani 1 1 d . . .
H25 H 0.773772 0.364289 0.897353 0.076 Uiso 1 1 calc R . .
O13 O 0.7875(6) 0.6544(5) 0.6414(5) 0.120(2) Uani 1 1 d . . .
O12 O 0.9171(8) 0.6979(5) 0.5546(4) 0.120(2) Uani 1 1 d . . .
C22 C 1.0674(8) 0.4149(6) 0.8965(5) 0.068(2) Uani 1 1 d . . .
H22 H 1.135077 0.460248 0.890325 0.082 Uiso 1 1 calc R . .
C26 C 0.7618(8) 0.4199(5) 0.4597(4) 0.0634(19) Uani 1 1 d . . .
H26 H 0.836831 0.466776 0.464597 0.076 Uiso 1 1 calc R . .
C37 C 0.7326(7) 1.0314(5) 0.2370(5) 0.067(2) Uani 1 1 d . . .
H37 H 0.805552 1.084584 0.254853 0.081 Uiso 1 1 calc R . .
C24 C 0.8786(9) 0.2780(5) 0.9133(5) 0.079(2) Uani 1 1 d . . .
H24 H 0.812705 0.230793 0.919079 0.095 Uiso 1 1 calc R . .
C43 C 0.7017(9) 1.2171(5) 0.2309(5) 0.077(2) Uani 1 1 d . . .
H43 H 0.780550 1.210327 0.228621 0.093 Uiso 1 1 calc R . .
C36 C 0.7402(8) 0.9403(5) 0.2292(5) 0.078(2) Uani 1 1 d . . .
H36 H 0.819890 0.934482 0.243248 0.094 Uiso 1 1 calc R . .
C19 C 0.8188(7) 0.5393(5) 0.8876(5) 0.0634(19) Uani 1 1 d . . .
H19 H 0.752253 0.495097 0.896035 0.076 Uiso 1 1 calc R . .
C32 C 0.7646(7) 0.1367(5) 0.4669(5) 0.071(2) Uani 1 1 d . . .
H32 H 0.842609 0.185179 0.487073 0.085 Uiso 1 1 calc R . .
C16 C 1.0008(9) 0.6697(5) 0.8581(5) 0.077(2) Uani 1 1 d . . .
H16 H 1.063535 0.713073 0.845803 0.092 Uiso 1 1 calc R . .
C46 C 0.4875(9) 1.1554(5) 0.2289(5) 0.077(2) Uani 1 1 d . . .
H46 H 0.416719 1.105481 0.225473 0.092 Uiso 1 1 calc R . .
C20 C 0.8077(8) 0.6260(5) 0.8806(5) 0.074(2) Uani 1 1 d . . .
H20 H 0.732734 0.638829 0.885821 0.089 Uiso 1 1 calc R . .
C23 C 1.0817(9) 0.3327(6) 0.9090(5) 0.076(2) Uani 1 1 d . . .
H23 H 1.160572 0.324309 0.911595 0.091 Uiso 1 1 calc R . .
C33 C 0.7561(8) 0.0414(5) 0.4555(5) 0.080(2) Uani 1 1 d . . .
H33 H 0.830657 0.028377 0.470152 0.095 Uiso 1 1 calc R . .
O9 O 0.7567(8) 1.0706(6) 0.7228(7) 0.166(4) Uani 1 1 d . . .
C44 C 0.6823(12) 1.3048(6) 0.2396(6) 0.100(4) Uani 1 1 d . . .
H44 H 0.751568 1.356229 0.243757 0.120 Uiso 1 1 calc R . .
C45 C 0.4798(11) 1.2478(7) 0.2373(5) 0.095(3) Uani 1 1 d . . .
H45 H 0.402383 1.257610 0.239339 0.115 Uiso 1 1 calc R . .
O7 O 0.8348(16) 0.9707(8) 0.7695(6) 0.263(8) Uani 1 1 d . . .
O10 O 0.7579(8) 0.9230(8) 0.6383(6) 0.197(5) Uani 1 1 d . . .
O8 O 0.9413(8) 1.0455(7) 0.7029(12) 0.274(9) Uani 1 1 d . . .

loop_
_atom_site_aniso_label
_atom_site_aniso_U_11
_atom_site_aniso_U_22
_atom_site_aniso_U_33
_atom_site_aniso_U_23
_atom_site_aniso_U_13
_atom_site_aniso_U_12
Zn1 0.0212(3) 0.0300(3) 0.0579(4) 0.0181(3) 0.0135(3) 0.0152(2)
Zn2 0.0267(5) 0.0376(5) 0.0646(6) 0.0262(4) 0.0184(4) 0.0207(4)
Cl3 0.0676(12) 0.0508(10) 0.0753(12) 0.0220(9) 0.0208(9) 0.0149(8)
Cl2 0.0692(12) 0.0506(10) 0.0835(13) 0.0308(9) 0.0057(10) 0.0148(9)
Cl1 0.0677(13) 0.0751(13) 0.1245(19) 0.0521(14) 0.0027(13) 0.0201(11)
O3 0.054(3) 0.028(2) 0.067(3) 0.0125(19) 0.017(2) 0.0192(19)
O4 0.048(3) 0.041(2) 0.057(2) 0.024(2) 0.013(2) 0.019(2)
O2 0.041(2) 0.046(2) 0.063(3) 0.026(2) 0.013(2) 0.0222(19)
O6 0.054(3) 0.044(2) 0.072(3) 0.035(2) 0.021(2) 0.029(2)
O5 0.061(3) 0.043(2) 0.062(3) 0.024(2) 0.015(2) 0.026(2)
O1 0.040(2) 0.033(2) 0.093(3) 0.014(2) 0.014(2) 0.0185(18)
N1 0.027(2) 0.031(2) 0.052(3) 0.017(2) 0.013(2) 0.0154(19)
N2 0.029(2) 0.030(2) 0.054(3) 0.020(2) 0.013(2) 0.0140(19)
N3 0.030(2) 0.038(2) 0.058(3) 0.020(2) 0.012(2) 0.019(2)
C3 0.023(3) 0.027(2) 0.038(3) 0.011(2) 0.006(2) 0.012(2)
C6 0.027(3) 0.031(3) 0.036(3) 0.013(2) 0.009(2) 0.016(2)
C13 0.029(3) 0.037(3) 0.041(3) 0.015(2) 0.013(2) 0.019(2)
C2 0.026(3) 0.035(3) 0.078(4) 0.032(3) 0.018(3) 0.019(2)
C10 0.028(3) 0.029(3) 0.073(4) 0.027(3) 0.019(3) 0.016(2)
N7 0.068(4) 0.042(3) 0.079(4) 0.020(3) 0.014(3) 0.027(3)
C4 0.027(3) 0.028(3) 0.060(3) 0.024(3) 0.016(3) 0.014(2)
N6 0.094(5) 0.038(3) 0.065(4) 0.023(3) 0.019(3) 0.028(3)
C28 0.059(4) 0.035(3) 0.043(3) 0.010(3) 0.014(3) 0.024(3)
O11 0.103(5) 0.054(3) 0.115(5) 0.010(3) -0.001(4) 0.009(3)
C21 0.067(4) 0.033(3) 0.041(3) 0.013(3) 0.010(3) 0.021(3)
C14 0.031(3) 0.034(3) 0.068(4) 0.024(3) 0.021(3) 0.016(2)
C12 0.034(3) 0.035(3) 0.073(4) 0.023(3) 0.018(3) 0.022(2)
C5 0.028(3) 0.033(3) 0.059(3) 0.023(3) 0.014(3) 0.017(2)
C9 0.031(3) 0.035(3) 0.074(4) 0.032(3) 0.025(3) 0.017(2)
N4 0.113(6) 0.048(3) 0.068(4) 0.027(3) 0.031(4) 0.038(4)
N8 0.086(5) 0.049(3) 0.079(4) 0.034(3) 0.018(4) 0.031(3)
C15 0.030(3) 0.041(3) 0.077(4) 0.030(3) 0.023(3) 0.025(3)
N5 0.108(6) 0.049(3) 0.072(4) 0.023(3) 0.006(4) 0.044(4)
O17 0.089(4) 0.099(4) 0.078(4) 0.042(3) 0.016(3) 0.030(3)
C1 0.025(3) 0.038(3) 0.078(4) 0.031(3) 0.017(3) 0.012(2)
C8 0.033(3) 0.037(3) 0.088(4) 0.032(3) 0.021(3) 0.024(3)
O18 0.082(5) 0.106(5) 0.178(7) 0.054(5) 0.071(5) 0.022(4)
C41 0.078(5) 0.031(3) 0.044(3) 0.018(3) 0.014(3) 0.018(3)
C18 0.068(4) 0.031(3) 0.039(3) 0.010(3) 0.009(3) 0.018(3)
C42 0.094(6) 0.039(3) 0.038(3) 0.013(3) 0.016(3) 0.026(4)
C7 0.028(3) 0.035(3) 0.085(4) 0.030(3) 0.020(3) 0.016(2)
C31 0.062(4) 0.033(3) 0.047(3) 0.011(3) 0.015(3) 0.021(3)
C27 0.057(4) 0.050(4) 0.061(4) 0.028(3) 0.018(3) 0.020(3)
O19 0.094(5) 0.106(5) 0.111(5) 0.043(4) -0.016(4) 0.028(4)
O14 0.138(6) 0.078(4) 0.153(6) 0.066(4) 0.032(5) 0.056(4)
C39 0.070(5) 0.047(4) 0.053(4) 0.024(3) 0.010(3) 0.021(3)
C40 0.074(5) 0.036(3) 0.068(4) 0.025(3) 0.011(4) 0.006(3)
C35 0.065(4) 0.040(3) 0.073(4) 0.022(3) 0.023(4) 0.025(3)
C11 0.030(3) 0.030(3) 0.074(4) 0.021(3) 0.017(3) 0.015(2)
C29 0.066(5) 0.040(3) 0.076(5) 0.019(3) 0.026(4) 0.021(3)
N9 0.186(10) 0.049(4) 0.071(4) 0.022(3) 0.038(5) 0.058(5)
C17 0.081(5) 0.046(4) 0.070(4) 0.025(3) 0.029(4) 0.026(4)
O15 0.121(6) 0.117(5) 0.167(7) 0.089(5) 0.041(5) 0.068(5)
O16 0.153(7) 0.065(4) 0.079(4) -0.003(3) 0.028(4) -0.004(4)
C34 0.073(5) 0.049(4) 0.075(5) 0.021(3) 0.020(4) 0.026(4)
C30 0.086(6) 0.053(4) 0.077(5) 0.027(4) 0.028(4) 0.042(4)
C25 0.065(5) 0.053(4) 0.081(5) 0.033(4) 0.013(4) 0.023(4)
O13 0.069(4) 0.124(6) 0.163(7) 0.043(5) 0.041(4) 0.021(4)
O12 0.142(7) 0.135(6) 0.090(4) 0.059(4) 0.014(4) 0.041(5)
C22 0.071(5) 0.075(5) 0.082(5) 0.042(4) 0.031(4) 0.037(4)
C26 0.079(5) 0.052(4) 0.067(4) 0.032(4) 0.018(4) 0.020(4)
C37 0.063(5) 0.044(4) 0.090(5) 0.031(4) 0.004(4) 0.009(3)
C24 0.099(7) 0.049(4) 0.090(6) 0.037(4) 0.008(5) 0.020(4)
C43 0.118(7) 0.041(4) 0.085(5) 0.026(4) 0.049(5) 0.024(4)
C36 0.069(5) 0.058(5) 0.111(6) 0.037(5) 0.007(5) 0.026(4)
C19 0.070(5) 0.043(4) 0.084(5) 0.027(3) 0.017(4) 0.022(3)
C32 0.064(5) 0.039(3) 0.091(5) 0.008(4) -0.008(4) 0.018(3)
C16 0.117(7) 0.041(4) 0.080(5) 0.025(4) 0.044(5) 0.019(4)
C46 0.107(7) 0.046(4) 0.081(5) 0.023(4) 0.016(5) 0.031(4)
C20 0.091(6) 0.060(5) 0.090(5) 0.034(4) 0.021(5) 0.047(5)
C23 0.092(6) 0.076(5) 0.085(5) 0.037(4) 0.025(5) 0.056(5)
C33 0.075(5) 0.057(5) 0.108(6) 0.020(4) 0.002(5) 0.045(4)
O9 0.106(6) 0.104(6) 0.328(13) 0.095(7) 0.084(7) 0.060(5)
C44 0.180(11) 0.042(4) 0.098(7) 0.032(4) 0.073(7) 0.036(6)
C45 0.146(9) 0.070(6) 0.078(6) 0.019(5) 0.011(6) 0.063(6)
O7 0.46(2) 0.161(9) 0.150(9) 0.081(8) -0.050(11) 0.117(12)
O10 0.111(7) 0.260(12) 0.157(8) -0.036(8) -0.014(6) 0.100(8)
O8 0.088(6) 0.129(8) 0.63(3) 0.124(12) 0.141(11) 0.045(6)

loop_
_atom_type_symbol
_atom_type_description
_atom_type_scat_dispersion_real
_atom_type_scat_dispersion_imag
_atom_type_scat_source
C C 0.0033 0.0016 'International Tables Vol C Tables 4.2.6.8 and 6.1.1.4'
H H 0.0000 0.0000 'International Tables Vol C Tables 4.2.6.8 and 6.1.1.4'
Cl Cl 0.1484 0.1585 'International Tables Vol C Tables 4.2.6.8 and 6.1.1.4'
N N 0.0061 0.0033 'International Tables Vol C Tables 4.2.6.8 and 6.1.1.4'
O O 0.0106 0.0060 'International Tables Vol C Tables 4.2.6.8 and 6.1.1.4'
Zn Zn 0.2839 1.4301 'International Tables Vol C Tables 4.2.6.8 and 6.1.1.4'

loop_
_geom_angle_atom_site_label_1
_geom_angle_atom_site_label_2
_geom_angle_atom_site_label_3
_geom_angle
_geom_angle_site_symmetry_1
_geom_angle_site_symmetry_3
O4 Zn1 O3 86.59(16) . .
O4 Zn1 O2 177.38(15) . .
O2 Zn1 O3 92.07(17) . .
O1 Zn1 O3 178.82(17) . .
O1 Zn1 O4 92.23(17) . .
O1 Zn1 O2 89.11(17) . .
N1 Zn1 O3 89.20(16) . .
N1 Zn1 O4 93.08(16) . .
N1 Zn1 O2 89.14(16) . .
N1 Zn1 O1 90.74(16) . .
N1 Zn1 N2 178.13(17) . 1_655
N2 Zn1 O3 92.38(16) 1_655 .
N2 Zn1 O4 88.01(17) 1_655 .
N2 Zn1 O2 89.80(16) 1_655 .
N2 Zn1 O1 87.70(16) 1_655 .
O6 Zn2 O6 180.0 2_777 .
O6 Zn2 O5 88.04(17) 2_777 2_777
O6 Zn2 O5 88.04(17) . .
O6 Zn2 O5 91.96(17) . 2_777
O6 Zn2 O5 91.96(17) 2_777 .
O5 Zn2 O5 180.0 . 2_777
N3 Zn2 O6 87.97(17) 2_777 .
N3 Zn2 O6 92.03(17) 2_777 2_777
N3 Zn2 O6 87.97(17) . 2_777
N3 Zn2 O6 92.03(17) . .
N3 Zn2 O5 88.83(18) . .
N3 Zn2 O5 88.83(18) 2_777 2_777
N3 Zn2 O5 91.17(18) 2_777 .
N3 Zn2 O5 91.17(18) . 2_777
N3 Zn2 N3 180.0 2_777 .
O17 Cl3 O15 108.2(4) . .
O18 Cl3 O17 110.9(4) . .
O18 Cl3 O15 109.3(4) . .
O18 Cl3 O16 111.2(4) . .
O16 Cl3 O17 108.6(4) . .
O16 Cl3 O15 108.5(5) . .
O11 Cl2 O14 109.2(4) . .
O11 Cl2 O13 110.5(4) . .
O11 Cl2 O12 110.3(4) . .
O14 Cl2 O13 108.9(4) . .
O14 Cl2 O12 107.4(5) . .
O13 Cl2 O12 110.5(5) . .
O7 Cl1 O9 110.4(8) . .
O7 Cl1 O10 104.3(8) . .
O7 Cl1 O8 106.0(10) . .
O10 Cl1 O9 112.5(6) . .
O8 Cl1 O9 111.8(5) . .
O8 Cl1 O10 111.5(8) . .
Zn1 O3 H3A 123(3) . .
Zn1 O3 H3B 126(3) . .
H3A O3 H3B 105(4) . .
Zn1 O4 H4A 123(3) . .
Zn1 O4 H4B 123(3) . .
H4A O4 H4B 105(4) . .
Zn1 O2 H2A 120(3) . .
Zn1 O2 H2B 118(3) . .
H2A O2 H2B 104(4) . .
Zn2 O6 H6A 121(3) . .
Zn2 O6 H6B 125(3) . .
H6A O6 H6B 104(4) . .
Zn2 O5 H5A 127(3) . .
Zn2 O5 H5B 130(3) . .
H5A O5 H5B 103(4) . .
Zn1 O1 H1A 110.0 . .
Zn1 O1 H1B 109.7 . .
H1A O1 H1B 109.0 . .
C5 N1 Zn1 122.5(3) . .
C5 N1 C1 117.0(4) . .
C1 N1 Zn1 120.4(4) . .
C9 N2 Zn1 119.4(4) . 1_455
C8 N2 Zn1 123.1(3) . 1_455
C8 N2 C9 117.5(5) . .
C15 N3 Zn2 123.3(3) . .
C15 N3 C11 114.9(5) . .
C11 N3 Zn2 121.8(4) . .
C2 C3 C6 121.5(4) . .
C2 C3 C4 117.6(4) . .
C4 C3 C6 120.9(5) . .
C10 C6 C3 122.6(4) . .
C10 C6 C7 115.9(5) . .
C7 C6 C3 121.5(5) . .
C14 C13 C13 122.1(6) . 2_677
C14 C13 C12 115.9(5) . .
C12 C13 C13 121.9(6) . 2_677
C3 C2 H2 120.0 . .
C1 C2 C3 120.0(4) . .
C1 C2 H2 120.0 . .
C6 C10 H10 119.7 . .
C9 C10 C6 120.6(4) . .
C9 C10 H10 119.7 . .
C33 N7 C34 115.9(6) . .
C3 C4 H4 120.8 . .
C5 C4 C3 118.5(5) . .
C5 C4 H4 120.8 . .
C30 N6 C26 117.2(6) . .
C27 C28 C31 122.2(5) . .
C27 C28 C29 117.1(5) . .
C29 C28 C31 120.7(6) . .
C25 C21 C18 121.6(6) . .
C25 C21 C22 117.1(6) . .
C22 C21 C18 121.4(6) . .
C13 C14 H14 120.0 . .
C15 C14 C13 120.0(5) . .
C15 C14 H14 120.0 . .
C13 C12 H12 119.9 . .
C11 C12 C13 120.1(5) . .
C11 C12 H12 119.9 . .
N1 C5 C4 124.0(4) . .
N1 C5 H5 118.0 . .
C4 C5 H5 118.0 . .
N2 C9 C10 122.8(5) . .
N2 C9 H9 118.6 . .
C10 C9 H9 118.6 . .
C20 N4 C16 116.8(6) . .
C36 N8 C40 117.3(6) . .
N3 C15 C14 124.4(5) . .
N3 C15 H15 117.8 . .
C14 C15 H15 117.8 . .
C24 N5 C23 116.9(6) . .
N1 C1 C2 122.9(5) . .
N1 C1 H1 118.5 . .
C2 C1 H1 118.5 . .
N2 C8 H8 118.4 . .
N2 C8 C7 123.2(5) . .
C7 C8 H8 118.4 . .
C39 C41 C42 121.3(6) . .
C39 C41 C37 117.0(5) . .
C37 C41 C42 121.7(6) . .
C17 C18 C21 121.6(6) . .
C17 C18 C19 117.6(6) . .
C19 C18 C21 120.8(6) . .
C43 C42 C41 121.4(7) . .
C46 C42 C41 121.6(7) . .
C46 C42 C43 117.0(6) . .
C6 C7 H7 120.0 . .
C8 C7 C6 120.0(5) . .
C8 C7 H7 120.0 . .
C35 C31 C28 122.3(6) . .
C35 C31 C32 116.3(5) . .
C32 C31 C28 121.3(6) . .
C28 C27 H27 120.3 . .
C28 C27 C26 119.5(6) . .
C26 C27 H27 120.3 . .
H19A O19 H19B 103(5) . .
C41 C39 H39 120.2 . .
C41 C39 C40 119.6(6) . .
C40 C39 H39 120.2 . .
N8 C40 C39 122.7(6) . .
N8 C40 H40 118.7 . .
C39 C40 H40 118.7 . .
C31 C35 H35 119.7 . .
C31 C35 C34 120.7(6) . .
C34 C35 H35 119.7 . .
N3 C11 C12 124.6(5) . .
N3 C11 H11 117.7 . .
C12 C11 H11 117.7 . .
C28 C29 H29 120.7 . .
C30 C29 C28 118.6(7) . .
C30 C29 H29 120.7 . .
C44 N9 C45 115.7(7) . .
C18 C17 H17 120.3 . .
C18 C17 C16 119.3(7) . .
C16 C17 H17 120.3 . .
N7 C34 C35 123.2(7) . .
N7 C34 H34 118.4 . .
C35 C34 H34 118.4 . .
N6 C30 C29 124.1(7) . .
N6 C30 H30 117.9 . .
C29 C30 H30 117.9 . .
C21 C25 H25 120.5 . .
C21 C25 C24 119.0(7) . .
C24 C25 H25 120.5 . .
C21 C22 H22 120.3 . .
C23 C22 C21 119.4(8) . .
C23 C22 H22 120.3 . .
N6 C26 C27 123.4(7) . .
N6 C26 H26 118.3 . .
C27 C26 H26 118.3 . .
C41 C37 H37 120.4 . .
C36 C37 C41 119.2(7) . .
C36 C37 H37 120.4 . .
N5 C24 C25 123.8(8) . .
N5 C24 H24 118.1 . .
C25 C24 H24 118.1 . .
C42 C43 H43 120.8 . .
C44 C43 C42 118.3(9) . .
C44 C43 H43 120.8 . .
N8 C36 C37 124.3(7) . .
N8 C36 H36 117.9 . .
C37 C36 H36 117.9 . .
C18 C19 H19 120.7 . .
C18 C19 C20 118.6(7) . .
C20 C19 H19 120.7 . .
C31 C32 H32 120.7 . .
C33 C32 C31 118.6(7) . .
C33 C32 H32 120.7 . .
N4 C16 C17 123.7(8) . .
N4 C16 H16 118.1 . .
C17 C16 H16 118.1 . .
C42 C46 H46 120.4 . .
C42 C46 C45 119.1(9) . .
C45 C46 H46 120.4 . .
N4 C20 C19 123.8(8) . .
N4 C20 H20 118.1 . .
C19 C20 H20 118.1 . .
N5 C23 C22 123.8(8) . .
N5 C23 H23 118.1 . .
C22 C23 H23 118.1 . .
N7 C33 C32 125.2(6) . .
N7 C33 H33 117.4 . .
C32 C33 H33 117.4 . .
N9 C44 C43 126.2(10) . .
N9 C44 H44 116.9 . .
C43 C44 H44 116.9 . .
N9 C45 C46 123.6(10) . .
N9 C45 H45 118.2 . .
C46 C45 H45 118.2 . .

loop_
_geom_bond_atom_site_label_1
_geom_bond_atom_site_label_2
_geom_bond_distance
_geom_bond_site_symmetry_2
Zn1 O3 2.139(4) .
Zn1 O4 2.136(4) .
Zn1 O2 2.138(4) .
Zn1 O1 2.129(4) .
Zn1 N1 2.109(4) .
Zn1 N2 2.121(4) 1_655
Zn2 O6 2.143(4) .
Zn2 O6 2.143(4) 2_777
Zn2 O5 2.146(4) 2_777
Zn2 O5 2.146(4) .
Zn2 N3 2.094(4) 2_777
Zn2 N3 2.094(4) .
Cl3 O17 1.427(6) .
Cl3 O18 1.399(6) .
Cl3 O15 1.436(6) .
Cl3 O16 1.407(6) .
Cl2 O11 1.408(6) .
Cl2 O14 1.414(6) .
Cl2 O13 1.425(7) .
Cl2 O12 1.435(7) .
Cl1 O9 1.395(7) .
Cl1 O7 1.302(9) .
Cl1 O10 1.384(9) .
Cl1 O8 1.356(9) .
O3 H3A 0.851(19) .
O3 H3B 0.830(19) .
O4 H4A 0.842(19) .
O4 H4B 0.844(19) .
O2 H2A 0.840(19) .
O2 H2B 0.85(2) .
O6 H6A 0.856(19) .
O6 H6B 0.822(19) .
O5 H5A 0.850(19) .
O5 H5B 0.833(19) .
O1 H1A 0.8575 .
O1 H1B 0.8573 .
N1 C5 1.339(7) .
N1 C1 1.340(6) .
N2 C9 1.334(6) .
N2 C8 1.324(7) .
N3 C15 1.339(7) .
N3 C11 1.350(6) .
C3 C6 1.486(7) .
C3 C2 1.380(7) .
C3 C4 1.402(6) .
C6 C10 1.385(7) .
C6 C7 1.395(7) .
C13 C13 1.469(10) 2_677
C13 C14 1.391(7) .
C13 C12 1.394(8) .
C2 H2 0.9300 .
C2 C1 1.379(7) .
C10 H10 0.9300 .
C10 C9 1.375(7) .
N7 C34 1.334(8) .
N7 C33 1.313(10) .
C4 H4 0.9300 .
C4 C5 1.378(7) .
N6 C30 1.311(9) .
N6 C26 1.329(9) .
C28 C31 1.490(7) .
C28 C27 1.383(9) .
C28 C29 1.395(9) .
C21 C18 1.508(7) .
C21 C25 1.374(9) .
C21 C22 1.394(9) .
C14 H14 0.9300 .
C14 C15 1.377(7) .
C12 H12 0.9300 .
C12 C11 1.362(7) .
C5 H5 0.9300 .
C9 H9 0.9300 .
N4 C16 1.316(10) .
N4 C20 1.315(10) .
N8 C40 1.330(9) .
N8 C36 1.311(10) .
C15 H15 0.9300 .
N5 C24 1.317(10) .
N5 C23 1.326(11) .
C1 H1 0.9300 .
C8 H8 0.9300 .
C8 C7 1.377(8) .
C41 C42 1.495(8) .
C41 C39 1.381(9) .
C41 C37 1.383(9) .
C18 C17 1.358(9) .
C18 C19 1.386(9) .
C42 C43 1.386(10) .
C42 C46 1.372(11) .
C7 H7 0.9300 .
C31 C35 1.364(9) .
C31 C32 1.404(9) .
C27 H27 0.9300 .
C27 C26 1.386(9) .
O19 H19A 0.86(2) .
O19 H19B 0.85(2) .
C39 H39 0.9300 .
C39 C40 1.396(8) .
C40 H40 0.9300 .
C35 H35 0.9300 .
C35 C34 1.388(8) .
C11 H11 0.9300 .
C29 H29 0.9300 .
C29 C30 1.395(9) .
N9 C44 1.292(13) .
N9 C45 1.328(13) .
C17 H17 0.9300 .
C17 C16 1.395(9) .
C34 H34 0.9300 .
C30 H30 0.9300 .
C25 H25 0.9300 .
C25 C24 1.393(9) .
C22 H22 0.9300 .
C22 C23 1.373(10) .
C26 H26 0.9300 .
C37 H37 0.9300 .
C37 C36 1.381(9) .
C24 H24 0.9300 .
C43 H43 0.9300 .
C43 C44 1.379(10) .
C36 H36 0.9300 .
C19 H19 0.9300 .
C19 C20 1.394(9) .
C32 H32 0.9300 .
C32 C33 1.383(9) .
C16 H16 0.9300 .
C46 H46 0.9300 .
C46 C45 1.400(10) .
C20 H20 0.9300 .
C23 H23 0.9300 .
C33 H33 0.9300 .
C44 H44 0.9300 .
C45 H45 0.9300 .

loop_
_twin_individual_id
_twin_individual_mass_fraction_refined
1 0.888(2)
2 0.112(2)
